data_7156211
loop_
_publ_author_name
'Wang, Tinghua'
'Nigudkar, Swati S.'
'Yasomanee, Jagodige P.'
'Rath, Nigam P.'
'Stine, Keith J.'
'Demchenko, Alexei V.'

_publ_section_title
;
 Glycosyl nitrates in synthesis: streamlined access to glucopyranose
 building blocks differentiated at C-2.
;
_journal_issue 19
_journal_name_full 'Organic &amp; biomolecular chemistry'
_journal_page_first 3596
_journal_page_last 3604
_journal_paper_doi 10.1039/c8ob00477c
_journal_volume 16
_journal_year 2018
_chemical_absolute_configuration ad
_chemical_formula_moiety 'C14 H19 N O12'
_chemical_formula_sum 'C14 H19 N O12'
_chemical_formula_weight 393.30
_space_group_crystal_system orthorhombic
_space_group_IT_number 19
_space_group_name_Hall 'P 2ac 2ab'
_space_group_name_H-M_alt 'P 21 21 21'
_symmetry_space_group_name_Hall 'P 2ac 2ab'
_symmetry_space_group_name_H-M 'P 21 21 21'
_atom_sites_solution_hydrogens geom
_atom_sites_solution_primary dual
_atom_sites_solution_secondary difmap
_audit_creation_method SHELXL-2014/7
_audit_update_record
;
2018-01-01 deposited with the CCDC.
2018-04-11 downloaded from the CCDC.
;
_cell_angle_alpha 90
_cell_angle_beta 90
_cell_angle_gamma 90
_cell_formula_units_Z 4
_cell_length_a 5.5311(7)
_cell_length_b 13.8941(17)
_cell_length_c 23.168(3)
_cell_measurement_reflns_used 4353
_cell_measurement_temperature 100(2)
_cell_measurement_theta_max 26.99
_cell_measurement_theta_min 2.29
_cell_volume 1780.5(4)
_computing_cell_refinement 'SAINT V8.34A (Bruker AXS Inc., 2013)'
_computing_data_collection 'Bruker APEX2'
_computing_data_reduction 'SAINT V8.34A (Bruker AXS Inc., 2013)'
_computing_molecular_graphics 'Bruker SHELXTL'
_computing_publication_material 'Bruker SHELXTL'
_computing_structure_refinement 'SHELXL-2014/7 (Sheldrick, 2014)'
_computing_structure_solution 'SHELXT-2013 (Sheldrick, 2008)'
_diffrn_ambient_temperature 100(2)
_diffrn_detector_area_resol_mean 8
_diffrn_measured_fraction_theta_full 1.000
_diffrn_measured_fraction_theta_max 0.996
_diffrn_measurement_device_type 'Bruker SMART APEX CCD area detector'
_diffrn_measurement_method '\w and \f scans'
_diffrn_radiation_type MoK\a
_diffrn_radiation_wavelength 0.71073
_diffrn_reflns_av_R_equivalents 0.0605
_diffrn_reflns_av_unetI/netI 0.0604
_diffrn_reflns_Laue_measured_fraction_full 1.000
_diffrn_reflns_Laue_measured_fraction_max 0.996
_diffrn_reflns_limit_h_max 7
_diffrn_reflns_limit_h_min -5
_diffrn_reflns_limit_k_max 17
_diffrn_reflns_limit_k_min -18
_diffrn_reflns_limit_l_max 30
_diffrn_reflns_limit_l_min -26
_diffrn_reflns_number 22069
_diffrn_reflns_point_group_measured_fraction_full 1.000
_diffrn_reflns_point_group_measured_fraction_max 0.996
_diffrn_reflns_theta_full 25.242
_diffrn_reflns_theta_max 27.567
_diffrn_reflns_theta_min 1.709
_diffrn_source 'sealed tube'
_exptl_absorpt_coefficient_mu 0.131
_exptl_absorpt_correction_T_max 0.9420
_exptl_absorpt_correction_T_min 0.8656
_exptl_absorpt_correction_type multi-scan
_exptl_absorpt_process_details 'SADABS V2016/2 (Bruker AXS Inc.)'
_exptl_crystal_colour colourless
_exptl_crystal_density_diffrn 1.467
_exptl_crystal_density_method 'not measured'
_exptl_crystal_description rod
_exptl_crystal_F_000 824
_exptl_crystal_size_max 0.627
_exptl_crystal_size_mid 0.088
_exptl_crystal_size_min 0.077
_refine_diff_density_max 0.201
_refine_diff_density_min -0.252
_refine_diff_density_rms 0.053
_refine_ls_abs_structure_details
; 
 Flack x determined using 1036 quotients [(I+)-(I-)]/[(I+)+(I-)] 
 (Parsons, Flack and Wagner, Acta Cryst. B69 (2013) 249-259). 
;
_refine_ls_abs_structure_Flack 0.4(7)
_refine_ls_extinction_method none
_refine_ls_goodness_of_fit_ref 1.016
_refine_ls_hydrogen_treatment constr
_refine_ls_matrix_type full
_refine_ls_number_parameters 248
_refine_ls_number_reflns 4099
_refine_ls_number_restraints 0
_refine_ls_restrained_S_all 1.016
_refine_ls_R_factor_all 0.0715
_refine_ls_R_factor_gt 0.0416
_refine_ls_shift/su_max 0.000
_refine_ls_shift/su_mean 0.000
_refine_ls_structure_factor_coef Fsqd
_refine_ls_weighting_details 'w=1/[\s^2^(Fo^2^)+(0.0329P)^2^+0.1985P] where P=(Fo^2^+2Fc^2^)/3'
_refine_ls_weighting_scheme calc
_refine_ls_wR_factor_gt 0.0728
_refine_ls_wR_factor_ref 0.0827
_reflns_Friedel_coverage 0.717
_reflns_Friedel_fraction_full 1.000
_reflns_Friedel_fraction_max 0.995
_reflns_number_gt 3092
_reflns_number_total 4099
_reflns_threshold_expression 'I > 2\s(I)'
_cod_data_source_file c8ob00477c2.cif
_cod_data_source_block d12917
_cod_depositor_comments 'Adding full bibliography for 7156210--7156212.cif.'
_cod_original_cell_volume 1780.4(4)
_cod_database_code 7156211
_shelx_shelxl_version_number 2014/7
_shelx_space_group_comment
; 
The symmetry employed for this shelxl refinement is uniquely defined 
by the following loop, which should always be used as a source of 
symmetry information in preference to the above space-group names. 
They are only intended as comments. 
;
_shelx_estimated_absorpt_t_min 0.922
_shelx_estimated_absorpt_t_max 0.990

loop_
_space_group_symop_operation_xyz
'x, y, z'
'-x+1/2, -y, z+1/2'
'-x, y+1/2, -z+1/2'
'x+1/2, -y+1/2, -z'

loop_
_atom_site_label
_atom_site_type_symbol
_atom_site_fract_x
_atom_site_fract_y
_atom_site_fract_z
_atom_site_U_iso_or_equiv
_atom_site_adp_type
_atom_site_occupancy
_atom_site_site_symmetry_order
_atom_site_calc_flag
_atom_site_refinement_flags_posn
_atom_site_refinement_flags_adp
O1 O 0.7567(3) 0.46581(13) 0.42688(8) 0.0167(4) Uani 1 1 d . .
O2 O 0.7638(3) 0.62796(13) 0.43634(9) 0.0200(5) Uani 1 1 d . .
O3 O 0.6410(5) 0.59925(15) 0.52813(9) 0.0293(5) Uani 1 1 d . .
O4 O 0.9349(4) 0.69887(16) 0.50978(10) 0.0371(6) Uani 1 1 d . .
O5 O 0.3772(3) 0.64208(12) 0.35399(8) 0.0164(5) Uani 1 1 d . .
O6 O 0.6617(4) 0.73935(14) 0.31573(9) 0.0218(5) Uani 1 1 d . .
O7 O 0.3930(3) 0.48080(14) 0.27524(8) 0.0142(4) Uani 1 1 d . .
O8 O -0.0147(3) 0.47329(16) 0.27878(9) 0.0230(5) Uani 1 1 d . .
O9 O 0.3729(3) 0.30678(13) 0.34071(8) 0.0138(4) Uani 1 1 d . .
O10 O 0.6630(3) 0.21420(13) 0.30084(9) 0.0192(5) Uani 1 1 d . .
O11 O 0.6460(3) 0.21233(13) 0.43437(8) 0.0178(5) Uani 1 1 d . .
O12 O 0.9908(4) 0.12988(15) 0.44690(9) 0.0239(5) Uani 1 1 d . .
N1 N 0.7789(5) 0.64233(17) 0.49770(12) 0.0249(6) Uani 1 1 d . .
C1 C 0.6144(5) 0.54915(18) 0.42070(12) 0.0169(7) Uani 1 1 d . .
H1 H 0.4674 0.5460 0.4457 0.020 Uiso 1 1 calc R U
C2 C 0.5459(5) 0.56404(18) 0.35778(12) 0.0133(6) Uani 1 1 d . .
H2 H 0.6922 0.5767 0.3336 0.016 Uiso 1 1 calc R U
C3 C 0.4123(5) 0.4749(2) 0.33706(11) 0.0131(6) Uani 1 1 d . .
H3 H 0.2470 0.4732 0.3545 0.016 Uiso 1 1 calc R U
C4 C 0.5454(5) 0.38244(19) 0.35144(13) 0.0137(6) Uani 1 1 d . .
H4 H 0.6902 0.3747 0.3260 0.016 Uiso 1 1 calc R U
C5 C 0.6196(5) 0.38030(19) 0.41486(12) 0.0151(6) Uani 1 1 d . .
H5 H 0.4724 0.3783 0.4399 0.018 Uiso 1 1 calc R U
C6 C 0.7895(5) 0.29932(19) 0.43109(14) 0.0196(7) Uani 1 1 d . .
H6A H 0.9179 0.2923 0.4016 0.023 Uiso 1 1 calc R U
H6B H 0.8667 0.3127 0.4688 0.023 Uiso 1 1 calc R U
C7 C 0.7733(5) 0.1306(2) 0.44352(12) 0.0164(6) Uani 1 1 d . .
C8 C 0.6105(5) 0.04629(19) 0.45058(13) 0.0206(7) Uani 1 1 d . .
H8A H 0.4693 0.0538 0.4254 0.031 Uiso 1 1 calc R U
H8B H 0.5573 0.0421 0.4909 0.031 Uiso 1 1 calc R U
H8C H 0.6975 -0.0126 0.4401 0.031 Uiso 1 1 calc R U
C9 C 0.4566(5) 0.7268(2) 0.33147(13) 0.0157(7) Uani 1 1 d . .
C10 C 0.2573(5) 0.7982(2) 0.33012(14) 0.0211(7) Uani 1 1 d . .
H10A H 0.2428 0.8289 0.3680 0.032 Uiso 1 1 calc R U
H10B H 0.1053 0.7656 0.3206 0.032 Uiso 1 1 calc R U
H10C H 0.2921 0.8472 0.3009 0.032 Uiso 1 1 calc R U
C11 C 0.1682(5) 0.4771(2) 0.25117(12) 0.0153(6) Uani 1 1 d . .
C12 C 0.1884(5) 0.4777(2) 0.18721(12) 0.0172(6) Uani 1 1 d . .
H12A H 0.2699 0.4189 0.1743 0.026 Uiso 1 1 calc R U
H12B H 0.2822 0.5340 0.1750 0.026 Uiso 1 1 calc R U
H12C H 0.0264 0.4808 0.1702 0.026 Uiso 1 1 calc R U
C13 C 0.4556(5) 0.22529(19) 0.31484(13) 0.0148(6) Uani 1 1 d . .
C14 C 0.2550(5) 0.15454(19) 0.30951(14) 0.0183(7) Uani 1 1 d . .
H14A H 0.1195 0.1842 0.2888 0.027 Uiso 1 1 calc R U
H14B H 0.2018 0.1348 0.3481 0.027 Uiso 1 1 calc R U
H14C H 0.3115 0.0980 0.2881 0.027 Uiso 1 1 calc R U

loop_
_atom_site_aniso_label
_atom_site_aniso_U_11
_atom_site_aniso_U_22
_atom_site_aniso_U_33
_atom_site_aniso_U_23
_atom_site_aniso_U_13
_atom_site_aniso_U_12
O1 0.0195(10) 0.0107(9) 0.0199(11) -0.0004(9) -0.0063(9) -0.0008(9)
O2 0.0255(11) 0.0146(10) 0.0199(12) -0.0029(9) -0.0039(9) -0.0050(9)
O3 0.0437(14) 0.0227(12) 0.0216(13) -0.0009(10) -0.0022(12) -0.0047(11)
O4 0.0415(14) 0.0295(13) 0.0403(16) -0.0097(12) -0.0155(12) -0.0131(12)
O5 0.0155(10) 0.0097(10) 0.0240(12) 0.0017(9) 0.0023(9) 0.0013(8)
O6 0.0179(11) 0.0146(10) 0.0330(13) 0.0043(9) 0.0004(10) -0.0014(9)
O7 0.0131(9) 0.0158(10) 0.0137(11) 0.0022(9) -0.0011(8) -0.0004(9)
O8 0.0127(10) 0.0294(12) 0.0269(13) 0.0017(11) 0.0008(9) -0.0011(10)
O9 0.0121(9) 0.0108(10) 0.0184(11) -0.0019(8) -0.0003(9) -0.0008(8)
O10 0.0135(10) 0.0174(10) 0.0267(13) -0.0041(9) 0.0013(9) 0.0018(8)
O11 0.0197(10) 0.0115(10) 0.0221(12) 0.0023(9) -0.0021(9) -0.0003(8)
O12 0.0220(12) 0.0213(12) 0.0285(13) 0.0047(10) -0.0026(10) 0.0024(9)
N1 0.0341(16) 0.0162(13) 0.0243(16) -0.0063(12) -0.0099(14) 0.0015(13)
C1 0.0191(15) 0.0111(14) 0.0206(17) -0.0008(12) -0.0014(13) -0.0029(12)
C2 0.0137(14) 0.0087(13) 0.0176(17) 0.0021(12) 0.0004(12) 0.0023(11)
C3 0.0141(13) 0.0137(13) 0.0115(16) 0.0012(12) -0.0001(11) 0.0004(13)
C4 0.0132(13) 0.0095(13) 0.0186(17) 0.0002(13) -0.0012(12) -0.0034(11)
C5 0.0166(15) 0.0125(13) 0.0162(16) -0.0012(12) -0.0015(13) -0.0041(12)
C6 0.0236(16) 0.0127(14) 0.0224(18) 0.0033(13) -0.0032(14) -0.0052(13)
C7 0.0229(16) 0.0160(15) 0.0104(16) -0.0006(12) -0.0016(13) 0.0019(12)
C8 0.0275(16) 0.0128(15) 0.0217(17) 0.0012(13) 0.0029(14) 0.0013(13)
C9 0.0186(15) 0.0125(15) 0.0160(17) -0.0004(13) -0.0034(13) -0.0022(12)
C10 0.0201(15) 0.0139(14) 0.0292(19) -0.0006(13) -0.0051(14) 0.0034(13)
C11 0.0160(14) 0.0089(13) 0.0211(17) 0.0019(13) -0.0027(13) -0.0006(12)
C12 0.0178(13) 0.0149(13) 0.0189(17) 0.0010(13) -0.0018(12) -0.0006(13)
C13 0.0179(15) 0.0117(14) 0.0150(17) 0.0003(12) -0.0021(13) 0.0021(11)
C14 0.0154(14) 0.0158(15) 0.0237(18) -0.0029(13) 0.0005(13) -0.0009(12)

loop_
_atom_type_symbol
_atom_type_description
_atom_type_scat_dispersion_real
_atom_type_scat_dispersion_imag
_atom_type_scat_source
C C 0.0033 0.0016 'International Tables Vol C Tables 4.2.6.8 and 6.1.1.4'
H H 0.0000 0.0000 'International Tables Vol C Tables 4.2.6.8 and 6.1.1.4'
N N 0.0061 0.0033 'International Tables Vol C Tables 4.2.6.8 and 6.1.1.4'
O O 0.0106 0.0060 'International Tables Vol C Tables 4.2.6.8 and 6.1.1.4'

loop_
_geom_angle_atom_site_label_1
_geom_angle_atom_site_label_2
_geom_angle_atom_site_label_3
_geom_angle
C1 O1 C5 111.42(19)
C1 O2 N1 113.2(2)
C9 O5 C2 117.9(2)
C11 O7 C3 118.2(2)
C13 O9 C4 117.4(2)
C7 O11 C6 115.1(2)
O3 N1 O4 130.3(3)
O3 N1 O2 118.4(2)
O4 N1 O2 111.3(3)
O1 C1 O2 106.5(2)
O1 C1 C2 110.4(2)
O2 C1 C2 106.6(2)
O1 C1 H1 111.1
O2 C1 H1 111.1
C2 C1 H1 111.1
O5 C2 C1 108.9(2)
O5 C2 C3 106.3(2)
C1 C2 C3 108.2(2)
O5 C2 H2 111.1
C1 C2 H2 111.1
C3 C2 H2 111.1
O7 C3 C4 107.7(2)
O7 C3 C2 107.7(2)
C4 C3 C2 112.6(2)
O7 C3 H3 109.6
C4 C3 H3 109.6
C2 C3 H3 109.6
O9 C4 C3 104.9(2)
O9 C4 C5 109.3(2)
C3 C4 C5 111.0(2)
O9 C4 H4 110.5
C3 C4 H4 110.5
C5 C4 H4 110.5
O1 C5 C6 103.8(2)
O1 C5 C4 108.2(2)
C6 C5 C4 114.9(2)
O1 C5 H5 109.9
C6 C5 H5 109.9
C4 C5 H5 109.9
O11 C6 C5 107.0(2)
O11 C6 H6A 110.3
C5 C6 H6A 110.3
O11 C6 H6B 110.3
C5 C6 H6B 110.3
H6A C6 H6B 108.6
O12 C7 O11 122.4(3)
O12 C7 C8 126.2(3)
O11 C7 C8 111.3(2)
C7 C8 H8A 109.5
C7 C8 H8B 109.5
H8A C8 H8B 109.5
C7 C8 H8C 109.5
H8A C8 H8C 109.5
H8B C8 H8C 109.5
O6 C9 O5 123.1(3)
O6 C9 C10 126.6(3)
O5 C9 C10 110.3(2)
C9 C10 H10A 109.5
C9 C10 H10B 109.5
H10A C10 H10B 109.5
C9 C10 H10C 109.5
H10A C10 H10C 109.5
H10B C10 H10C 109.5
O8 C11 O7 123.6(3)
O8 C11 C12 126.6(3)
O7 C11 C12 109.8(2)
C11 C12 H12A 109.5
C11 C12 H12B 109.5
H12A C12 H12B 109.5
C11 C12 H12C 109.5
H12A C12 H12C 109.5
H12B C12 H12C 109.5
O10 C13 O9 123.1(2)
O10 C13 C14 127.2(3)
O9 C13 C14 109.6(2)
C13 C14 H14A 109.5
C13 C14 H14B 109.5
H14A C14 H14B 109.5
C13 C14 H14C 109.5
H14A C14 H14C 109.5
H14B C14 H14C 109.5

loop_
_geom_bond_atom_site_label_1
_geom_bond_atom_site_label_2
_geom_bond_distance
O1 C1 1.407(3)
O1 C5 1.437(3)
O2 C1 1.419(3)
O2 N1 1.438(3)
O3 N1 1.199(3)
O4 N1 1.200(3)
O5 C9 1.360(3)
O5 C2 1.433(3)
O6 C9 1.204(3)
O7 C11 1.363(3)
O7 C3 1.439(3)
O8 C11 1.198(3)
O9 C13 1.360(3)
O9 C4 1.441(3)
O10 C13 1.202(3)
O11 C7 1.353(3)
O11 C6 1.448(3)
O12 C7 1.206(3)
C1 C2 1.520(4)
C1 H1 1.0000
C2 C3 1.521(4)
C2 H2 1.0000
C3 C4 1.517(4)
C3 H3 1.0000
C4 C5 1.526(4)
C4 H4 1.0000
C5 C6 1.514(4)
C5 H5 1.0000
C6 H6A 0.9900
C6 H6B 0.9900
C7 C8 1.486(4)
C8 H8A 0.9800
C8 H8B 0.9800
C8 H8C 0.9800
C9 C10 1.484(4)
C10 H10A 0.9800
C10 H10B 0.9800
C10 H10C 0.9800
C11 C12 1.486(4)
C12 H12A 0.9800
C12 H12B 0.9800
C12 H12C 0.9800
C13 C14 1.487(4)
C14 H14A 0.9800
C14 H14B 0.9800
C14 H14C 0.9800

loop_
_geom_hbond_atom_site_label_D
_geom_hbond_atom_site_label_H
_geom_hbond_atom_site_label_A
_geom_hbond_distance_DH
_geom_hbond_distance_HA
_geom_hbond_distance_DA
_geom_hbond_angle_DHA
_geom_hbond_site_symmetry_A
C2 H2 O8 1.00 2.51 3.293(3) 134.9 1_655
C4 H4 O8 1.00 2.40 3.217(3) 138.9 1_655
C8 H8B O1 0.98 2.53 3.452(4) 156.4 4_456
C10 H10B O6 0.98 2.48 3.410(3) 157.8 1_455
C12 H12A O6 0.98 2.53 3.415(4) 149.5 3_645
C12 H12B O10 0.98 2.58 3.398(4) 140.5 3_655
C14 H14A O10 0.98 2.57 3.383(3) 140.0 1_455
C14 H14B O12 0.98 2.57 3.519(4) 162.9 1_455

loop_
_geom_torsion_atom_site_label_1
_geom_torsion_atom_site_label_2
_geom_torsion_atom_site_label_3
_geom_torsion_atom_site_label_4
_geom_torsion
C1 O2 N1 O3 -11.5(3)
C1 O2 N1 O4 168.9(2)
C5 O1 C1 O2 177.1(2)
C5 O1 C1 C2 -67.6(3)
N1 O2 C1 O1 -81.5(3)
N1 O2 C1 C2 160.6(2)
C9 O5 C2 C1 107.6(3)
C9 O5 C2 C3 -135.9(2)
O1 C1 C2 O5 172.9(2)
O2 C1 C2 O5 -71.9(3)
O1 C1 C2 C3 57.7(3)
O2 C1 C2 C3 172.9(2)
C11 O7 C3 C4 115.2(3)
C11 O7 C3 C2 -123.2(3)
O5 C2 C3 O7 74.9(3)
C1 C2 C3 O7 -168.2(2)
O5 C2 C3 C4 -166.6(2)
C1 C2 C3 C4 -49.7(3)
C13 O9 C4 C3 139.5(2)
C13 O9 C4 C5 -101.4(3)
O7 C3 C4 O9 -73.8(3)
C2 C3 C4 O9 167.7(2)
O7 C3 C4 C5 168.3(2)
C2 C3 C4 C5 49.8(3)
C1 O1 C5 C6 -172.9(2)
C1 O1 C5 C4 64.7(3)
O9 C4 C5 O1 -169.9(2)
C3 C4 C5 O1 -54.7(3)
O9 C4 C5 C6 74.6(3)
C3 C4 C5 C6 -170.1(2)
C7 O11 C6 C5 174.4(2)
O1 C5 C6 O11 165.6(2)
C4 C5 C6 O11 -76.4(3)
C6 O11 C7 O12 -2.2(4)
C6 O11 C7 C8 175.8(2)
C2 O5 C9 O6 -1.4(4)
C2 O5 C9 C10 179.1(2)
C3 O7 C11 O8 3.3(4)
C3 O7 C11 C12 -176.3(2)
C4 O9 C13 O10 0.0(4)
C4 O9 C13 C14 177.8(2)
